data_7126554
loop_
_publ_author_name
'Salsi, Federico'
'Neville, Michael'
'Drance, Myles'
'Hagenbach, Adelheid'
'Chan, Chinglin'
'Figueroa, Joshua S.'
'Abram, Ulrich'

_publ_section_title
;
 A closed-shell monomeric rhenium(1-) anion provided by m-terphenyl
 isocyanide ligation.
;
_journal_issue 51
_journal_name_full 'Chemical communications (Cambridge, England)'
_journal_page_first 7009
_journal_page_last 7012
_journal_paper_doi 10.1039/d0cc03043k
_journal_volume 56
_journal_year 2020
_chemical_formula_moiety 'C65 H74 Br N2 O3 Re'
_chemical_formula_sum 'C65 H74 Br N2 O3 Re'
_chemical_formula_weight 1197.37
_space_group_crystal_system monoclinic
_space_group_IT_number 14
_space_group_name_Hall '-P 2ybc'
_space_group_name_H-M_alt 'P 1 21/c 1'
_atom_sites_solution_hydrogens geom
_audit_creation_method SHELXL-2014/7
_audit_update_record
;
2020-03-12 deposited with the CCDC.	2020-05-08 downloaded from the CCDC.
;
_cell_angle_alpha 90
_cell_angle_beta 95.4410(10)
_cell_angle_gamma 90
_cell_formula_units_Z 4
_cell_length_a 20.7090(10)
_cell_length_b 10.9734(5)
_cell_length_c 25.4961(11)
_cell_measurement_reflns_used 7678
_cell_measurement_temperature 100(2)
_cell_measurement_theta_max 25.22
_cell_measurement_theta_min 2.28
_cell_volume 5767.8(5)
_computing_cell_refinement 'Bruker SAINT'
_computing_data_collection 'Bruker APEX2'
_computing_data_reduction 'Bruker SAINT'
_computing_molecular_graphics 'Bruker SHELXTL'
_computing_publication_material 'Bruker SHELXTL'
_computing_structure_refinement 'SHELXL-2014 (Sheldrick 2014)'
_computing_structure_solution 'SHELXS-97 (Sheldrick 2008)'
_diffrn_ambient_temperature 100(2)
_diffrn_measured_fraction_theta_full 1.000
_diffrn_measured_fraction_theta_max 0.998
_diffrn_measurement_device_type 'Bruker APEX-II CCD'
_diffrn_measurement_method '\f and \w scans'
_diffrn_radiation_type MoK\a
_diffrn_radiation_wavelength 0.71073
_diffrn_reflns_av_R_equivalents 0.0479
_diffrn_reflns_av_unetI/netI 0.0528
_diffrn_reflns_Laue_measured_fraction_full 1.000
_diffrn_reflns_Laue_measured_fraction_max 0.998
_diffrn_reflns_limit_h_max 24
_diffrn_reflns_limit_h_min -24
_diffrn_reflns_limit_k_max 13
_diffrn_reflns_limit_k_min -13
_diffrn_reflns_limit_l_max 30
_diffrn_reflns_limit_l_min -27
_diffrn_reflns_number 34209
_diffrn_reflns_point_group_measured_fraction_full 1.000
_diffrn_reflns_point_group_measured_fraction_max 0.998
_diffrn_reflns_theta_full 25.242
_diffrn_reflns_theta_max 25.376
_diffrn_reflns_theta_min 1.605
_exptl_absorpt_coefficient_mu 2.845
_exptl_absorpt_correction_T_max 0.4901
_exptl_absorpt_correction_T_min 0.4209
_exptl_absorpt_correction_type integration
_exptl_absorpt_process_details sadabs
_exptl_crystal_colour yellow
_exptl_crystal_density_diffrn 1.379
_exptl_crystal_description plate
_exptl_crystal_F_000 2448
_exptl_crystal_size_max 0.42
_exptl_crystal_size_mid 0.40
_exptl_crystal_size_min 0.23
_refine_diff_density_max 0.974
_refine_diff_density_min -0.911
_refine_diff_density_rms 0.092
_refine_ls_extinction_method none
_refine_ls_goodness_of_fit_ref 1.011
_refine_ls_hydrogen_treatment constr
_refine_ls_matrix_type full
_refine_ls_number_parameters 660
_refine_ls_number_reflns 10580
_refine_ls_number_restraints 5
_refine_ls_restrained_S_all 1.020
_refine_ls_R_factor_all 0.0496
_refine_ls_R_factor_gt 0.0324
_refine_ls_shift/su_max 0.003
_refine_ls_shift/su_mean 0.000
_refine_ls_structure_factor_coef Fsqd
_refine_ls_weighting_details 'w=1/[\s^2^(Fo^2^)+(0.0338P)^2^+0.8474P] where P=(Fo^2^+2Fc^2^)/3'
_refine_ls_weighting_scheme calc
_refine_ls_wR_factor_gt 0.0699
_refine_ls_wR_factor_ref 0.0762
_reflns_Friedel_coverage 0.000
_reflns_number_gt 8305
_reflns_number_total 10580
_reflns_threshold_expression 'I > 2\s(I)'
_cod_data_source_file d0cc03043k2.cif
_cod_data_source_block cisreco3brdipp2
_cod_depositor_comments 'Adding full bibliography for 7126554--7126556.cif.'
_cod_original_sg_symbol_H-M 'P 21/c'
_cod_database_code 7126554
_shelx_shelxl_version_number 2014/7
_shelx_space_group_comment
;
The symmetry employed for this shelxl refinement is uniquely defined
by the following loop, which should always be used as a source of
symmetry information in preference to the above space-group names.
They are only intended as comments.
;

loop_
_space_group_symop_operation_xyz
'x, y, z'
'-x, y+1/2, -z+1/2'
'-x, -y, -z'
'x, -y-1/2, z-1/2'

loop_
_atom_site_label
_atom_site_type_symbol
_atom_site_fract_x
_atom_site_fract_y
_atom_site_fract_z
_atom_site_U_iso_or_equiv
_atom_site_adp_type
_atom_site_occupancy
_atom_site_site_symmetry_order
_atom_site_calc_flag
_atom_site_refinement_flags_posn
_atom_site_refinement_flags_adp
_atom_site_refinement_flags_occupancy
_atom_site_disorder_assembly
_atom_site_disorder_group
Re1 Re 0.73703(2) 0.70392(2) 0.72728(2) 0.02170(6) Uani 1 1 d D . . . .
C1 C 0.73398(16) 0.6228(3) 0.65369(14) 0.0160(8) Uani 1 1 d . . . . .
C2 C 0.75117(15) 0.5463(3) 0.77194(13) 0.0159(8) Uani 1 1 d . . . . .
C3 C 0.74574(17) 0.7944(3) 0.79633(16) 0.0225(8) Uani 1 1 d . . . . .
C4 C 0.7169(2) 0.8613(4) 0.69144(15) 0.0326(10) Uani 1 1 d . . . . .
BrA Br 0.85508(5) 0.72966(10) 0.72023(4) 0.0321(3) Uani 0.5255(17) 1 d . . P A 1
O3A O 0.5828(4) 0.6622(8) 0.7337(3) 0.0531(16) Uani 0.5255(17) 1 d D . P A 1
C5A C 0.6443(5) 0.6791(18) 0.7314(7) 0.0531(16) Uani 0.5255(17) 1 d D . P A 1
BrB Br 0.61921(5) 0.67544(11) 0.73062(4) 0.0328(4) Uani 0.4745(17) 1 d . . P A 2
O3B O 0.8926(4) 0.7240(8) 0.7214(3) 0.0531(16) Uani 0.4745(17) 1 d D . P A 2
C5B C 0.8307(5) 0.7233(19) 0.7232(8) 0.0531(16) Uani 0.4745(17) 1 d D . P A 2
C6 C 0.72930(16) 0.5647(3) 0.55620(12) 0.0137(7) Uani 1 1 d . . . . .
N1 N 0.73411(13) 0.5915(2) 0.61031(10) 0.0131(6) Uani 1 1 d . . . . .
N2 N 0.75623(13) 0.4706(3) 0.80350(10) 0.0135(6) Uani 1 1 d . . . . .
O1 O 0.75251(13) 0.8455(3) 0.83241(11) 0.0351(7) Uani 1 1 d . . . . .
O2 O 0.70320(18) 0.9500(3) 0.67215(11) 0.0559(10) Uani 1 1 d . . . . .
C7 C 0.78311(16) 0.5894(3) 0.52815(13) 0.0145(7) Uani 1 1 d . . . . .
C8 C 0.77570(17) 0.5649(3) 0.47438(13) 0.0175(8) Uani 1 1 d . . . . .
H8 H 0.8110 0.5797 0.4540 0.021 Uiso 1 1 calc R U . . .
C9 C 0.71809(16) 0.5193(3) 0.44984(13) 0.0176(8) Uani 1 1 d . . . . .
H9 H 0.7141 0.5048 0.4129 0.021 Uiso 1 1 calc R U . . .
C10 C 0.66629(17) 0.4947(3) 0.47892(13) 0.0176(8) Uani 1 1 d . . . . .
H10 H 0.6272 0.4629 0.4618 0.021 Uiso 1 1 calc R U . . .
C11 C 0.67105(16) 0.5163(3) 0.53321(13) 0.0158(8) Uani 1 1 d . . . . .
C12 C 0.61746(16) 0.4858(3) 0.56666(12) 0.0143(7) Uani 1 1 d . . . . .
C13 C 0.57178(17) 0.5749(3) 0.57655(13) 0.0183(8) Uani 1 1 d . . . . .
C14 C 0.52666(17) 0.5472(3) 0.61231(14) 0.0220(8) Uani 1 1 d . . . . .
H14 H 0.4956 0.6068 0.6199 0.026 Uiso 1 1 calc R U . . .
C15 C 0.52643(17) 0.4354(3) 0.63670(14) 0.0239(9) Uani 1 1 d . . . . .
H15 H 0.4967 0.4193 0.6621 0.029 Uiso 1 1 calc R U . . .
C16 C 0.56962(17) 0.3466(3) 0.62406(14) 0.0208(8) Uani 1 1 d . . . . .
H16 H 0.5677 0.2682 0.6396 0.025 Uiso 1 1 calc R U . . .
C17 C 0.61576(16) 0.3691(3) 0.58926(13) 0.0161(8) Uani 1 1 d . . . . .
C18 C 0.66334(17) 0.2698(3) 0.57679(14) 0.0220(9) Uani 1 1 d . . . . .
H18 H 0.6774 0.2875 0.5411 0.026 Uiso 1 1 calc R U . . .
C19 C 0.72404(18) 0.2713(3) 0.61597(16) 0.0283(9) Uani 1 1 d . . . . .
H19A H 0.7537 0.2066 0.6070 0.042 Uiso 1 1 calc R U . . .
H19B H 0.7457 0.3504 0.6144 0.042 Uiso 1 1 calc R U . . .
H19C H 0.7116 0.2578 0.6517 0.042 Uiso 1 1 calc R U . . .
C20 C 0.63311(19) 0.1428(3) 0.57482(16) 0.0331(10) Uani 1 1 d . . . . .
H20A H 0.6657 0.0827 0.5667 0.050 Uiso 1 1 calc R U . . .
H20B H 0.6177 0.1237 0.6090 0.050 Uiso 1 1 calc R U . . .
H20C H 0.5965 0.1406 0.5475 0.050 Uiso 1 1 calc R U . . .
C21 C 0.56946(17) 0.6987(3) 0.54948(14) 0.0199(8) Uani 1 1 d . . . . .
H21 H 0.5957 0.6933 0.5186 0.024 Uiso 1 1 calc R U . B 1
C22A C 0.5990(4) 0.7982(7) 0.5862(3) 0.0298(13) Uani 0.653(10) 1 d D . P C 1
H22A H 0.5968 0.8765 0.5677 0.045 Uiso 0.653(10) 1 calc R U P C 1
H22B H 0.5748 0.8036 0.6174 0.045 Uiso 0.653(10) 1 calc R U P C 1
H22C H 0.6445 0.7782 0.5972 0.045 Uiso 0.653(10) 1 calc R U P C 1
C23A C 0.4992(3) 0.7344(6) 0.5287(3) 0.0298(13) Uani 0.653(10) 1 d D . P C 1
H23A H 0.4995 0.8143 0.5115 0.045 Uiso 0.653(10) 1 calc R U P C 1
H23B H 0.4816 0.6733 0.5032 0.045 Uiso 0.653(10) 1 calc R U P C 1
H23C H 0.4722 0.7381 0.5582 0.045 Uiso 0.653(10) 1 calc R U P C 1
C22B C 0.5716(7) 0.8016(14) 0.5860(6) 0.0298(13) Uani 0.347(10) 1 d D . P C 2
H22D H 0.6089 0.7926 0.6123 0.045 Uiso 0.347(10) 1 calc R U P C 2
H22E H 0.5757 0.8776 0.5664 0.045 Uiso 0.347(10) 1 calc R U P C 2
H22F H 0.5316 0.8035 0.6036 0.045 Uiso 0.347(10) 1 calc R U P C 2
C23B C 0.5149(7) 0.7000(12) 0.5069(6) 0.0298(13) Uani 0.347(10) 1 d D . P C 2
H23D H 0.5176 0.6278 0.4846 0.045 Uiso 0.347(10) 1 calc R U P C 2
H23E H 0.4735 0.6995 0.5226 0.045 Uiso 0.347(10) 1 calc R U P C 2
H23F H 0.5177 0.7736 0.4854 0.045 Uiso 0.347(10) 1 calc R U P C 2
C24 C 0.84600(16) 0.6349(3) 0.55454(12) 0.0156(8) Uani 1 1 d . . . . .
C25 C 0.89581(17) 0.5507(3) 0.56957(13) 0.0191(8) Uani 1 1 d . . . . .
C26 C 0.95555(18) 0.5962(4) 0.59123(14) 0.0263(9) Uani 1 1 d . . . . .
H26 H 0.9899 0.5411 0.6014 0.032 Uiso 1 1 calc R U . . .
C27 C 0.96547(18) 0.7189(4) 0.59809(15) 0.0274(9) Uani 1 1 d . . . . .
H27 H 1.0067 0.7478 0.6123 0.033 Uiso 1 1 calc R U . . .
C28 C 0.91640(18) 0.8003(4) 0.58459(14) 0.0261(9) Uani 1 1 d . . . . .
H28 H 0.9237 0.8849 0.5905 0.031 Uiso 1 1 calc R U . . .
C29 C 0.85609(17) 0.7608(3) 0.56237(13) 0.0187(8) Uani 1 1 d . . . . .
C30 C 0.80293(18) 0.8534(3) 0.54741(16) 0.0278(9) Uani 1 1 d . . . . .
H30 H 0.7603 0.8138 0.5520 0.033 Uiso 1 1 calc R U . . .
C31 C 0.8029(2) 0.8895(4) 0.49015(18) 0.0506(13) Uani 1 1 d . . . . .
H31A H 0.7683 0.9491 0.4812 0.076 Uiso 1 1 calc R U . . .
H31B H 0.8449 0.9255 0.4843 0.076 Uiso 1 1 calc R U . . .
H31C H 0.7953 0.8172 0.4679 0.076 Uiso 1 1 calc R U . . .
C32 C 0.8086(2) 0.9667(4) 0.5823(2) 0.0641(16) Uani 1 1 d . . . . .
H32A H 0.8086 0.9426 0.6193 0.096 Uiso 1 1 calc R U . . .
H32B H 0.8491 1.0095 0.5772 0.096 Uiso 1 1 calc R U . . .
H32C H 0.7717 1.0209 0.5727 0.096 Uiso 1 1 calc R U . . .
C33 C 0.88643(18) 0.4148(3) 0.56431(14) 0.0237(9) Uani 1 1 d . . . . .
H33 H 0.8403 0.3996 0.5506 0.028 Uiso 1 1 calc R U . . .
C34 C 0.9299(2) 0.3613(4) 0.52486(16) 0.0351(10) Uani 1 1 d . . . . .
H34A H 0.9229 0.2731 0.5222 0.053 Uiso 1 1 calc R U . . .
H34B H 0.9192 0.3989 0.4903 0.053 Uiso 1 1 calc R U . . .
H34C H 0.9754 0.3776 0.5369 0.053 Uiso 1 1 calc R U . . .
C35 C 0.8986(2) 0.3516(4) 0.61792(16) 0.0341(10) Uani 1 1 d . . . . .
H35A H 0.8922 0.2635 0.6134 0.051 Uiso 1 1 calc R U . . .
H35B H 0.9432 0.3675 0.6328 0.051 Uiso 1 1 calc R U . . .
H35C H 0.8682 0.3831 0.6418 0.051 Uiso 1 1 calc R U . . .
C36 C 0.76512(16) 0.3992(3) 0.84923(12) 0.0138(7) Uani 1 1 d . . . . .
C37 C 0.82846(16) 0.3652(3) 0.86715(13) 0.0143(7) Uani 1 1 d . . . . .
C38 C 0.83716(17) 0.3040(3) 0.91525(13) 0.0187(8) Uani 1 1 d . . . . .
H38 H 0.8796 0.2817 0.9293 0.022 Uiso 1 1 calc R U . . .
C39 C 0.78465(17) 0.2751(3) 0.94267(13) 0.0183(8) Uani 1 1 d . . . . .
H39 H 0.7916 0.2347 0.9757 0.022 Uiso 1 1 calc R U . . .
C40 C 0.72223(17) 0.3045(3) 0.92255(13) 0.0169(8) Uani 1 1 d . . . . .
H40 H 0.6867 0.2818 0.9414 0.020 Uiso 1 1 calc R U . . .
C41 C 0.71083(16) 0.3670(3) 0.87490(12) 0.0141(7) Uani 1 1 d . . . . .
C42 C 0.64272(16) 0.3878(3) 0.85093(12) 0.0152(7) Uani 1 1 d . . . . .
C43 C 0.61348(17) 0.2948(3) 0.81875(13) 0.0199(8) Uani 1 1 d . . . . .
C44 C 0.54916(18) 0.3107(3) 0.79825(15) 0.0254(9) Uani 1 1 d . . . . .
H44 H 0.5285 0.2492 0.7764 0.031 Uiso 1 1 calc R U . . .
C45 C 0.51507(18) 0.4137(4) 0.80909(15) 0.0293(10) Uani 1 1 d . . . . .
H45 H 0.4712 0.4225 0.7950 0.035 Uiso 1 1 calc R U . . .
C46 C 0.54433(18) 0.5042(3) 0.84028(15) 0.0261(9) Uani 1 1 d . . . . .
H46 H 0.5203 0.5752 0.8473 0.031 Uiso 1 1 calc R U . . .
C47 C 0.60842(17) 0.4937(3) 0.86178(13) 0.0192(8) Uani 1 1 d . . . . .
C48 C 0.63954(18) 0.5922(3) 0.89769(14) 0.0236(9) Uani 1 1 d . . . . .
H48 H 0.6874 0.5902 0.8949 0.028 Uiso 1 1 calc R U . . .
C49 C 0.6151(2) 0.7206(3) 0.88263(16) 0.0320(10) Uani 1 1 d . . . . .
H49A H 0.6368 0.7801 0.9070 0.048 Uiso 1 1 calc R U . . .
H49B H 0.6249 0.7392 0.8466 0.048 Uiso 1 1 calc R U . . .
H49C H 0.5682 0.7246 0.8846 0.048 Uiso 1 1 calc R U . . .
C50 C 0.6281(2) 0.5646(4) 0.95466(15) 0.0386(11) Uani 1 1 d . . . . .
H50A H 0.6483 0.6283 0.9777 0.058 Uiso 1 1 calc R U . . .
H50B H 0.5814 0.5623 0.9581 0.058 Uiso 1 1 calc R U . . .
H50C H 0.6474 0.4855 0.9649 0.058 Uiso 1 1 calc R U . . .
C51 C 0.65083(18) 0.1836(3) 0.80383(15) 0.0240(9) Uani 1 1 d . . . . .
H51 H 0.6923 0.1815 0.8274 0.029 Uiso 1 1 calc R U . . .
C52 C 0.61523(18) 0.0631(3) 0.81161(16) 0.0311(10) Uani 1 1 d . . . . .
H52A H 0.6419 -0.0051 0.8013 0.047 Uiso 1 1 calc R U . . .
H52B H 0.6075 0.0544 0.8487 0.047 Uiso 1 1 calc R U . . .
H52C H 0.5737 0.0631 0.7898 0.047 Uiso 1 1 calc R U . . .
C53 C 0.6687(2) 0.1949(4) 0.74741(16) 0.0421(11) Uani 1 1 d . . . . .
H53A H 0.6928 0.1223 0.7383 0.063 Uiso 1 1 calc R U . . .
H53B H 0.6291 0.2021 0.7234 0.063 Uiso 1 1 calc R U . . .
H53C H 0.6956 0.2674 0.7443 0.063 Uiso 1 1 calc R U . . .
C54 C 0.88485(16) 0.3872(3) 0.83537(13) 0.0168(8) Uani 1 1 d . . . . .
C55 C 0.89807(16) 0.2998(3) 0.79745(13) 0.0201(8) Uani 1 1 d . . . . .
C56 C 0.95261(18) 0.3165(4) 0.77005(15) 0.0285(9) Uani 1 1 d . . . . .
H56 H 0.9627 0.2584 0.7444 0.034 Uiso 1 1 calc R U . . .
C57 C 0.99201(19) 0.4169(4) 0.77996(16) 0.0327(10) Uani 1 1 d . . . . .
H57 H 1.0294 0.4266 0.7614 0.039 Uiso 1 1 calc R U . . .
C58 C 0.97801(17) 0.5027(4) 0.81609(16) 0.0283(9) Uani 1 1 d . . . . .
H58 H 1.0052 0.5721 0.8217 0.034 Uiso 1 1 calc R U . . .
C59 C 0.92436(17) 0.4894(3) 0.84484(14) 0.0210(8) Uani 1 1 d . . . . .
C60 C 0.91137(18) 0.5835(3) 0.88687(15) 0.0252(9) Uani 1 1 d . . . . .
H60 H 0.8673 0.5670 0.8983 0.030 Uiso 1 1 calc R U . . .
C61 C 0.9121(2) 0.7148(3) 0.86641(18) 0.0370(11) Uani 1 1 d . . . . .
H61A H 0.9036 0.7711 0.8948 0.055 Uiso 1 1 calc R U . . .
H61B H 0.9547 0.7328 0.8545 0.055 Uiso 1 1 calc R U . . .
H61C H 0.8786 0.7245 0.8369 0.055 Uiso 1 1 calc R U . . .
C62 C 0.9612(2) 0.5677(4) 0.93524(16) 0.0365(11) Uani 1 1 d . . . . .
H62A H 0.9528 0.6281 0.9621 0.055 Uiso 1 1 calc R U . . .
H62B H 0.9575 0.4855 0.9497 0.055 Uiso 1 1 calc R U . . .
H62C H 1.0051 0.5795 0.9247 0.055 Uiso 1 1 calc R U . . .
C63 C 0.85717(18) 0.1842(3) 0.78822(14) 0.0233(9) Uani 1 1 d . . . . .
H63 H 0.8136 0.2009 0.8006 0.028 Uiso 1 1 calc R U . . .
C64 C 0.88761(19) 0.0788(3) 0.82123(15) 0.0322(10) Uani 1 1 d . . . . .
H64A H 0.8942 0.1035 0.8583 0.048 Uiso 1 1 calc R U . . .
H64B H 0.8587 0.0080 0.8178 0.048 Uiso 1 1 calc R U . . .
H64C H 0.9295 0.0573 0.8087 0.048 Uiso 1 1 calc R U . . .
C65 C 0.84654(19) 0.1473(4) 0.73030(15) 0.0346(10) Uani 1 1 d . . . . .
H65A H 0.8271 0.2155 0.7096 0.052 Uiso 1 1 calc R U . . .
H65B H 0.8883 0.1261 0.7175 0.052 Uiso 1 1 calc R U . . .
H65C H 0.8175 0.0768 0.7266 0.052 Uiso 1 1 calc R U . . .

loop_
_atom_site_aniso_label
_atom_site_aniso_U_11
_atom_site_aniso_U_22
_atom_site_aniso_U_33
_atom_site_aniso_U_23
_atom_site_aniso_U_13
_atom_site_aniso_U_12
Re1 0.03806(10) 0.01470(9) 0.01167(8) 0.00012(6) -0.00109(6) 0.00234(7)
C1 0.0116(18) 0.0099(18) 0.026(2) 0.0044(16) -0.0002(15) -0.0008(15)
C2 0.0085(19) 0.021(2) 0.0180(18) -0.0073(17) 0.0016(15) 0.0005(15)
C3 0.020(2) 0.019(2) 0.029(2) 0.0031(19) 0.0049(17) 0.0000(17)
C4 0.055(3) 0.017(2) 0.023(2) -0.0071(18) -0.013(2) 0.002(2)
BrA 0.0281(7) 0.0429(6) 0.0251(5) -0.0004(4) 0.0008(6) -0.0083(7)
O3A 0.025(3) 0.085(4) 0.050(3) 0.004(2) 0.004(3) -0.003(3)
C5A 0.025(3) 0.085(4) 0.050(3) 0.004(2) 0.004(3) -0.003(3)
BrB 0.0289(8) 0.0441(7) 0.0246(5) 0.0009(4) -0.0011(8) 0.0094(8)
O3B 0.025(3) 0.085(4) 0.050(3) 0.004(2) 0.004(3) -0.003(3)
C5B 0.025(3) 0.085(4) 0.050(3) 0.004(2) 0.004(3) -0.003(3)
C6 0.0172(19) 0.0119(18) 0.0115(17) 0.0006(14) -0.0005(14) 0.0043(15)
N1 0.0139(15) 0.0127(16) 0.0121(15) 0.0017(12) -0.0016(12) -0.0003(12)
N2 0.0126(15) 0.0128(15) 0.0150(15) 0.0016(13) 0.0015(12) -0.0013(12)
O1 0.0377(18) 0.0413(18) 0.0258(16) -0.0071(14) 0.0010(13) 0.0039(14)
O2 0.109(3) 0.0195(17) 0.0351(18) 0.0011(15) -0.0177(18) 0.0016(18)
C7 0.0144(18) 0.0121(18) 0.0168(18) -0.0011(15) 0.0012(14) 0.0017(15)
C8 0.0170(19) 0.0176(19) 0.0181(18) 0.0024(15) 0.0021(15) 0.0007(16)
C9 0.022(2) 0.019(2) 0.0111(17) -0.0019(15) 0.0004(15) 0.0007(16)
C10 0.020(2) 0.0143(19) 0.0170(18) -0.0002(15) -0.0054(15) -0.0012(15)
C11 0.020(2) 0.0114(18) 0.0151(18) 0.0012(14) -0.0015(15) 0.0021(15)
C12 0.0122(18) 0.0157(19) 0.0141(17) -0.0004(15) -0.0038(14) -0.0012(15)
C13 0.0171(19) 0.0170(19) 0.0201(19) 0.0004(16) -0.0025(15) -0.0047(16)
C14 0.018(2) 0.018(2) 0.031(2) -0.0007(17) 0.0058(16) 0.0018(16)
C15 0.020(2) 0.024(2) 0.029(2) 0.0070(18) 0.0091(17) -0.0021(17)
C16 0.023(2) 0.0150(19) 0.025(2) 0.0072(16) 0.0043(16) -0.0028(16)
C17 0.0181(19) 0.0117(19) 0.0176(18) -0.0018(15) -0.0028(15) -0.0022(15)
C18 0.026(2) 0.019(2) 0.0210(19) 0.0016(16) 0.0017(16) 0.0032(17)
C19 0.022(2) 0.017(2) 0.046(3) -0.0036(18) 0.0038(18) 0.0026(17)
C20 0.030(2) 0.020(2) 0.046(3) -0.007(2) -0.012(2) 0.0029(18)
C21 0.0213(19) 0.0170(19) 0.0217(19) -0.0013(16) 0.0039(15) -0.0012(17)
C22A 0.030(3) 0.020(2) 0.037(2) 0.0061(17) -0.011(3) -0.003(2)
C23A 0.030(3) 0.020(2) 0.037(2) 0.0061(17) -0.011(3) -0.003(2)
C22B 0.030(3) 0.020(2) 0.037(2) 0.0061(17) -0.011(3) -0.003(2)
C23B 0.030(3) 0.020(2) 0.037(2) 0.0061(17) -0.011(3) -0.003(2)
C24 0.0138(18) 0.019(2) 0.0143(17) -0.0012(15) 0.0034(14) -0.0049(15)
C25 0.0165(19) 0.022(2) 0.0193(19) -0.0031(16) 0.0021(15) 0.0018(16)
C26 0.019(2) 0.030(2) 0.028(2) 0.0000(18) -0.0036(17) 0.0032(18)
C27 0.019(2) 0.034(3) 0.029(2) -0.0041(19) 0.0007(16) -0.0071(19)
C28 0.025(2) 0.024(2) 0.029(2) -0.0058(18) 0.0021(17) -0.0080(19)
C29 0.0169(19) 0.023(2) 0.0172(18) -0.0020(16) 0.0067(15) -0.0048(16)
C30 0.018(2) 0.015(2) 0.050(3) 0.0002(19) 0.0019(18) -0.0038(17)
C31 0.042(3) 0.040(3) 0.067(3) 0.028(3) -0.007(2) -0.002(2)
C32 0.044(3) 0.036(3) 0.110(5) -0.030(3) -0.006(3) 0.013(2)
C33 0.021(2) 0.019(2) 0.029(2) -0.0041(17) -0.0071(17) 0.0015(17)
C34 0.037(3) 0.027(2) 0.040(2) -0.009(2) -0.003(2) 0.009(2)
C35 0.032(2) 0.029(2) 0.039(2) 0.005(2) -0.003(2) 0.001(2)
C36 0.0188(19) 0.0115(18) 0.0107(16) 0.0008(14) -0.0008(14) 0.0026(15)
C37 0.0149(18) 0.0097(18) 0.0179(18) -0.0021(15) 0.0002(14) -0.0022(15)
C38 0.0195(19) 0.0153(19) 0.0202(18) 0.0033(16) -0.0040(15) 0.0042(16)
C39 0.027(2) 0.013(2) 0.0143(17) 0.0039(15) 0.0017(15) -0.0031(16)
C40 0.0198(19) 0.0154(19) 0.0165(17) 0.0013(15) 0.0077(14) -0.0009(16)
C41 0.0184(19) 0.0089(18) 0.0150(17) -0.0055(14) 0.0015(14) 0.0006(15)
C42 0.0169(19) 0.0164(19) 0.0132(17) 0.0037(15) 0.0060(14) 0.0010(15)
C43 0.0187(19) 0.021(2) 0.0205(18) 0.0010(17) 0.0051(15) -0.0029(17)
C44 0.022(2) 0.027(2) 0.026(2) -0.0024(18) -0.0008(16) -0.0060(18)
C45 0.016(2) 0.032(2) 0.038(2) 0.008(2) -0.0048(18) -0.0041(18)
C46 0.022(2) 0.021(2) 0.036(2) 0.0059(18) 0.0061(18) 0.0055(17)
C47 0.0174(19) 0.020(2) 0.0205(19) 0.0027(16) 0.0051(15) -0.0006(16)
C48 0.022(2) 0.022(2) 0.027(2) -0.0066(17) 0.0050(16) 0.0032(17)
C49 0.033(2) 0.021(2) 0.042(2) -0.0089(19) 0.0002(19) 0.0007(18)
C50 0.051(3) 0.037(3) 0.029(2) -0.008(2) 0.006(2) 0.009(2)
C51 0.020(2) 0.025(2) 0.027(2) -0.0116(17) 0.0059(16) -0.0032(17)
C52 0.023(2) 0.027(2) 0.043(2) -0.005(2) 0.0026(19) -0.0032(18)
C53 0.052(3) 0.040(3) 0.037(2) -0.009(2) 0.020(2) -0.005(2)
C54 0.0158(19) 0.0185(19) 0.0155(18) 0.0074(16) -0.0020(14) 0.0037(16)
C55 0.0170(19) 0.025(2) 0.0179(18) 0.0054(17) -0.0022(15) 0.0058(17)
C56 0.024(2) 0.036(3) 0.027(2) 0.0027(19) 0.0115(17) 0.0058(19)
C57 0.023(2) 0.033(3) 0.045(3) 0.014(2) 0.0164(19) 0.0019(19)
C58 0.015(2) 0.026(2) 0.044(2) 0.011(2) 0.0028(18) -0.0032(17)
C59 0.0159(19) 0.019(2) 0.028(2) 0.0078(17) -0.0004(16) 0.0015(16)
C60 0.019(2) 0.023(2) 0.033(2) -0.0003(18) -0.0034(17) -0.0043(17)
C61 0.037(3) 0.023(2) 0.051(3) 0.001(2) 0.001(2) -0.001(2)
C62 0.038(3) 0.032(2) 0.038(2) -0.002(2) -0.008(2) 0.003(2)
C63 0.021(2) 0.025(2) 0.024(2) -0.0054(17) 0.0041(16) 0.0006(17)
C64 0.036(3) 0.024(2) 0.036(2) -0.0046(19) 0.0000(19) -0.0030(19)
C65 0.027(2) 0.044(3) 0.032(2) -0.013(2) -0.0002(18) 0.004(2)

loop_
_atom_type_symbol
_atom_type_description
_atom_type_scat_dispersion_real
_atom_type_scat_dispersion_imag
_atom_type_scat_source
C C 0.0033 0.0016 'International Tables Vol C Tables 4.2.6.8 and 6.1.1.4'
H H 0.0000 0.0000 'International Tables Vol C Tables 4.2.6.8 and 6.1.1.4'
Br Br -0.2901 2.4595 'International Tables Vol C Tables 4.2.6.8 and 6.1.1.4'
N N 0.0061 0.0033 'International Tables Vol C Tables 4.2.6.8 and 6.1.1.4'
O O 0.0106 0.0060 'International Tables Vol C Tables 4.2.6.8 and 6.1.1.4'
Re Re -1.0185 7.2310 'International Tables Vol C Tables 4.2.6.8 and 6.1.1.4'

loop_
_geom_angle_atom_site_label_1
_geom_angle_atom_site_label_2
_geom_angle_atom_site_label_3
_geom_angle
_geom_angle_site_symmetry_1
_geom_angle_site_symmetry_3
_geom_angle_publ_flag
C4 Re1 C5A 88.9(6) . . ?
C4 Re1 C5B 92.7(6) . . ?
C4 Re1 C3 88.34(15) . . ?
C5A Re1 C3 91.7(6) . . ?
C5B Re1 C3 89.2(6) . . ?
C4 Re1 C1 88.27(14) . . ?
C5A Re1 C1 92.4(6) . . ?
C5B Re1 C1 86.8(6) . . ?
C3 Re1 C1 174.62(14) . . ?
C4 Re1 C2 172.97(15) . . ?
C5A Re1 C2 86.7(6) . . ?
C5B Re1 C2 91.8(6) . . ?
C3 Re1 C2 86.27(13) . . ?
C1 Re1 C2 97.43(13) . . ?
C4 Re1 BrB 87.78(13) . . ?
C5B Re1 BrB 178.5(6) . . ?
C3 Re1 BrB 92.24(11) . . ?
C1 Re1 BrB 91.80(9) . . ?
C2 Re1 BrB 87.94(9) . . ?
C4 Re1 BrA 91.87(13) . . ?
C5A Re1 BrA 178.2(6) . . ?
C3 Re1 BrA 90.00(10) . . ?
C1 Re1 BrA 85.93(9) . . ?
C2 Re1 BrA 92.63(9) . . ?
N1 C1 Re1 171.6(3) . . ?
N2 C2 Re1 168.7(3) . . ?
O1 C3 Re1 176.9(3) . . ?
O2 C4 Re1 177.1(4) . . ?
O3A C5A Re1 179.5(18) . . ?
O3B C5B Re1 174.1(17) . . ?
C11 C6 N1 118.0(3) . . ?
C11 C6 C7 123.7(3) . . ?
N1 C6 C7 118.2(3) . . ?
C1 N1 C6 173.4(3) . . ?
C2 N2 C36 167.9(3) . . ?
C8 C7 C6 116.4(3) . . ?
C8 C7 C24 121.2(3) . . ?
C6 C7 C24 122.3(3) . . ?
C9 C8 C7 121.6(3) . . ?
C9 C8 H8 119.2 . . ?
C7 C8 H8 119.2 . . ?
C8 C9 C10 120.3(3) . . ?
C8 C9 H9 119.8 . . ?
C10 C9 H9 119.8 . . ?
C9 C10 C11 120.7(3) . . ?
C9 C10 H10 119.7 . . ?
C11 C10 H10 119.7 . . ?
C6 C11 C10 117.2(3) . . ?
C6 C11 C12 120.2(3) . . ?
C10 C11 C12 122.6(3) . . ?
C13 C12 C17 121.3(3) . . ?
C13 C12 C11 119.7(3) . . ?
C17 C12 C11 119.0(3) . . ?
C14 C13 C12 118.0(3) . . ?
C14 C13 C21 119.7(3) . . ?
C12 C13 C21 122.3(3) . . ?
C15 C14 C13 121.3(3) . . ?
C15 C14 H14 119.4 . . ?
C13 C14 H14 119.4 . . ?
C14 C15 C16 119.6(3) . . ?
C14 C15 H15 120.2 . . ?
C16 C15 H15 120.2 . . ?
C15 C16 C17 121.7(3) . . ?
C15 C16 H16 119.2 . . ?
C17 C16 H16 119.2 . . ?
C16 C17 C12 118.0(3) . . ?
C16 C17 C18 120.3(3) . . ?
C12 C17 C18 121.6(3) . . ?
C17 C18 C20 112.9(3) . . ?
C17 C18 C19 111.4(3) . . ?
C20 C18 C19 109.9(3) . . ?
C17 C18 H18 107.5 . . ?
C20 C18 H18 107.5 . . ?
C19 C18 H18 107.5 . . ?
C18 C19 H19A 109.5 . . ?
C18 C19 H19B 109.5 . . ?
H19A C19 H19B 109.5 . . ?
C18 C19 H19C 109.5 . . ?
H19A C19 H19C 109.5 . . ?
H19B C19 H19C 109.5 . . ?
C18 C20 H20A 109.5 . . ?
C18 C20 H20B 109.5 . . ?
H20A C20 H20B 109.5 . . ?
C18 C20 H20C 109.5 . . ?
H20A C20 H20C 109.5 . . ?
H20B C20 H20C 109.5 . . ?
C22B C21 C23B 115.5(7) . . ?
C22B C21 C13 113.8(6) . . ?
C23B C21 C13 109.1(5) . . ?
C13 C21 C22A 111.5(4) . . ?
C13 C21 C23A 111.6(3) . . ?
C22A C21 C23A 109.7(4) . . ?
C13 C21 H21 108.0 . . ?
C22A C21 H21 108.0 . . ?
C23A C21 H21 108.0 . . ?
C21 C22A H22A 109.5 . . ?
C21 C22A H22B 109.5 . . ?
H22A C22A H22B 109.5 . . ?
C21 C22A H22C 109.5 . . ?
H22A C22A H22C 109.5 . . ?
H22B C22A H22C 109.5 . . ?
C21 C23A H23A 109.5 . . ?
C21 C23A H23B 109.5 . . ?
H23A C23A H23B 109.5 . . ?
C21 C23A H23C 109.5 . . ?
H23A C23A H23C 109.5 . . ?
H23B C23A H23C 109.5 . . ?
C21 C22B H22D 109.5 . . ?
C21 C22B H22E 109.5 . . ?
H22D C22B H22E 109.5 . . ?
C21 C22B H22F 109.5 . . ?
H22D C22B H22F 109.5 . . ?
H22E C22B H22F 109.5 . . ?
C21 C23B H23D 109.5 . . ?
C21 C23B H23E 109.5 . . ?
H23D C23B H23E 109.5 . . ?
C21 C23B H23F 109.5 . . ?
H23D C23B H23F 109.5 . . ?
H23E C23B H23F 109.5 . . ?
C29 C24 C25 120.6(3) . . ?
C29 C24 C7 120.2(3) . . ?
C25 C24 C7 119.1(3) . . ?
C26 C25 C24 118.0(3) . . ?
C26 C25 C33 119.3(3) . . ?
C24 C25 C33 122.6(3) . . ?
C27 C26 C25 121.1(4) . . ?
C27 C26 H26 119.4 . . ?
C25 C26 H26 119.4 . . ?
C26 C27 C28 120.6(4) . . ?
C26 C27 H27 119.7 . . ?
C28 C27 H27 119.7 . . ?
C27 C28 C29 120.9(4) . . ?
C27 C28 H28 119.5 . . ?
C29 C28 H28 119.5 . . ?
C28 C29 C24 118.6(3) . . ?
C28 C29 C30 119.6(3) . . ?
C24 C29 C30 121.7(3) . . ?
C31 C30 C29 110.6(3) . . ?
C31 C30 C32 110.0(4) . . ?
C29 C30 C32 112.6(3) . . ?
C31 C30 H30 107.8 . . ?
C29 C30 H30 107.8 . . ?
C32 C30 H30 107.8 . . ?
C30 C31 H31A 109.5 . . ?
C30 C31 H31B 109.5 . . ?
H31A C31 H31B 109.5 . . ?
C30 C31 H31C 109.5 . . ?
H31A C31 H31C 109.5 . . ?
H31B C31 H31C 109.5 . . ?
C30 C32 H32A 109.5 . . ?
C30 C32 H32B 109.5 . . ?
H32A C32 H32B 109.5 . . ?
C30 C32 H32C 109.5 . . ?
H32A C32 H32C 109.5 . . ?
H32B C32 H32C 109.5 . . ?
C25 C33 C34 111.1(3) . . ?
C25 C33 C35 111.1(3) . . ?
C34 C33 C35 110.8(3) . . ?
C25 C33 H33 107.9 . . ?
C34 C33 H33 107.9 . . ?
C35 C33 H33 107.9 . . ?
C33 C34 H34A 109.5 . . ?
C33 C34 H34B 109.5 . . ?
H34A C34 H34B 109.5 . . ?
C33 C34 H34C 109.5 . . ?
H34A C34 H34C 109.5 . . ?
H34B C34 H34C 109.5 . . ?
C33 C35 H35A 109.5 . . ?
C33 C35 H35B 109.5 . . ?
H35A C35 H35B 109.5 . . ?
C33 C35 H35C 109.5 . . ?
H35A C35 H35C 109.5 . . ?
H35B C35 H35C 109.5 . . ?
C37 C36 C41 123.4(3) . . ?
C37 C36 N2 117.8(3) . . ?
C41 C36 N2 118.8(3) . . ?
C38 C37 C36 117.0(3) . . ?
C38 C37 C54 120.6(3) . . ?
C36 C37 C54 122.3(3) . . ?
C39 C38 C37 120.8(3) . . ?
C39 C38 H38 119.6 . . ?
C37 C38 H38 119.6 . . ?
C40 C39 C38 120.7(3) . . ?
C40 C39 H39 119.6 . . ?
C38 C39 H39 119.6 . . ?
C39 C40 C41 120.8(3) . . ?
C39 C40 H40 119.6 . . ?
C41 C40 H40 119.6 . . ?
C40 C41 C36 117.0(3) . . ?
C40 C41 C42 120.3(3) . . ?
C36 C41 C42 122.5(3) . . ?
C47 C42 C43 121.1(3) . . ?
C47 C42 C41 121.3(3) . . ?
C43 C42 C41 117.6(3) . . ?
C44 C43 C42 118.0(3) . . ?
C44 C43 C51 120.0(3) . . ?
C42 C43 C51 121.9(3) . . ?
C45 C44 C43 121.2(3) . . ?
C45 C44 H44 119.4 . . ?
C43 C44 H44 119.4 . . ?
C44 C45 C46 120.2(4) . . ?
C44 C45 H45 119.9 . . ?
C46 C45 H45 119.9 . . ?
C45 C46 C47 121.3(4) . . ?
C45 C46 H46 119.4 . . ?
C47 C46 H46 119.4 . . ?
C46 C47 C42 118.2(3) . . ?
C46 C47 C48 120.8(3) . . ?
C42 C47 C48 120.9(3) . . ?
C47 C48 C50 109.7(3) . . ?
C47 C48 C49 113.1(3) . . ?
C50 C48 C49 110.1(3) . . ?
C47 C48 H48 107.9 . . ?
C50 C48 H48 107.9 . . ?
C49 C48 H48 107.9 . . ?
C48 C49 H49A 109.5 . . ?
C48 C49 H49B 109.5 . . ?
H49A C49 H49B 109.5 . . ?
C48 C49 H49C 109.5 . . ?
H49A C49 H49C 109.5 . . ?
H49B C49 H49C 109.5 . . ?
C48 C50 H50A 109.5 . . ?
C48 C50 H50B 109.5 . . ?
H50A C50 H50B 109.5 . . ?
C48 C50 H50C 109.5 . . ?
H50A C50 H50C 109.5 . . ?
H50B C50 H50C 109.5 . . ?
C43 C51 C53 110.3(3) . . ?
C43 C51 C52 113.5(3) . . ?
C53 C51 C52 110.7(3) . . ?
C43 C51 H51 107.3 . . ?
C53 C51 H51 107.3 . . ?
C52 C51 H51 107.3 . . ?
C51 C52 H52A 109.5 . . ?
C51 C52 H52B 109.5 . . ?
H52A C52 H52B 109.5 . . ?
C51 C52 H52C 109.5 . . ?
H52A C52 H52C 109.5 . . ?
H52B C52 H52C 109.5 . . ?
C51 C53 H53A 109.5 . . ?
C51 C53 H53B 109.5 . . ?
H53A C53 H53B 109.5 . . ?
C51 C53 H53C 109.5 . . ?
H53A C53 H53C 109.5 . . ?
H53B C53 H53C 109.5 . . ?
C59 C54 C55 121.2(3) . . ?
C59 C54 C37 120.5(3) . . ?
C55 C54 C37 118.2(3) . . ?
C56 C55 C54 118.3(3) . . ?
C56 C55 C63 119.6(3) . . ?
C54 C55 C63 122.0(3) . . ?
C57 C56 C55 120.4(4) . . ?
C57 C56 H56 119.8 . . ?
C55 C56 H56 119.8 . . ?
C58 C57 C56 120.9(4) . . ?
C58 C57 H57 119.5 . . ?
C56 C57 H57 119.5 . . ?
C57 C58 C59 120.8(4) . . ?
C57 C58 H58 119.6 . . ?
C59 C58 H58 119.6 . . ?
C58 C59 C54 118.4(4) . . ?
C58 C59 C60 119.9(3) . . ?
C54 C59 C60 121.6(3) . . ?
C59 C60 C61 112.8(3) . . ?
C59 C60 C62 109.6(3) . . ?
C61 C60 C62 110.5(3) . . ?
C59 C60 H60 107.9 . . ?
C61 C60 H60 107.9 . . ?
C62 C60 H60 107.9 . . ?
C60 C61 H61A 109.5 . . ?
C60 C61 H61B 109.5 . . ?
H61A C61 H61B 109.5 . . ?
C60 C61 H61C 109.5 . . ?
H61A C61 H61C 109.5 . . ?
H61B C61 H61C 109.5 . . ?
C60 C62 H62A 109.5 . . ?
C60 C62 H62B 109.5 . . ?
H62A C62 H62B 109.5 . . ?
C60 C62 H62C 109.5 . . ?
H62A C62 H62C 109.5 . . ?
H62B C62 H62C 109.5 . . ?
C65 C63 C64 110.2(3) . . ?
C65 C63 C55 113.3(3) . . ?
C64 C63 C55 110.4(3) . . ?
C65 C63 H63 107.6 . . ?
C64 C63 H63 107.6 . . ?
C55 C63 H63 107.6 . . ?
C63 C64 H64A 109.5 . . ?
C63 C64 H64B 109.5 . . ?
H64A C64 H64B 109.5 . . ?
C63 C64 H64C 109.5 . . ?
H64A C64 H64C 109.5 . . ?
H64B C64 H64C 109.5 . . ?
C63 C65 H65A 109.5 . . ?
C63 C65 H65B 109.5 . . ?
H65A C65 H65B 109.5 . . ?
C63 C65 H65C 109.5 . . ?
H65A C65 H65C 109.5 . . ?
H65B C65 H65C 109.5 . . ?

loop_
_geom_bond_atom_site_label_1
_geom_bond_atom_site_label_2
_geom_bond_distance
_geom_bond_site_symmetry_2
_geom_bond_publ_flag
Re1 C4 1.980(4) . ?
Re1 C5A 1.952(10) . ?
Re1 C5B 1.963(10) . ?
Re1 C3 2.014(4) . ?
Re1 C1 2.072(4) . ?
Re1 C2 2.076(4) . ?
Re1 BrB 2.4693(12) . ?
Re1 BrA 2.4843(10) . ?
C1 N1 1.158(4) . ?
C2 N2 1.155(4) . ?
C3 O1 1.075(4) . ?
C4 O2 1.115(4) . ?
O3A C5A 1.293(11) . ?
O3B C5B 1.289(11) . ?
C6 C11 1.395(5) . ?
C6 N1 1.405(4) . ?
C6 C7 1.406(5) . ?
N2 C36 1.402(4) . ?
C7 C8 1.391(4) . ?
C7 C24 1.494(4) . ?
C8 C9 1.387(5) . ?
C8 H8 0.9500 . ?
C9 C10 1.387(5) . ?
C9 H9 0.9500 . ?
C10 C11 1.398(4) . ?
C10 H10 0.9500 . ?
C11 C12 1.500(5) . ?
C12 C13 1.400(5) . ?
C12 C17 1.406(5) . ?
C13 C14 1.399(5) . ?
C13 C21 1.522(5) . ?
C14 C15 1.376(5) . ?
C14 H14 0.9500 . ?
C15 C16 1.381(5) . ?
C15 H15 0.9500 . ?
C16 C17 1.386(5) . ?
C16 H16 0.9500 . ?
C17 C18 1.523(5) . ?
C18 C20 1.527(5) . ?
C18 C19 1.530(5) . ?
C18 H18 1.0000 . ?
C19 H19A 0.9800 . ?
C19 H19B 0.9800 . ?
C19 H19C 0.9800 . ?
C20 H20A 0.9800 . ?
C20 H20B 0.9800 . ?
C20 H20C 0.9800 . ?
C21 C22B 1.461(16) . ?
C21 C23B 1.492(12) . ?
C21 C22A 1.529(8) . ?
C21 C23A 1.551(7) . ?
C21 H21 1.0000 . ?
C22A H22A 0.9800 . ?
C22A H22B 0.9800 . ?
C22A H22C 0.9800 . ?
C23A H23A 0.9800 . ?
C23A H23B 0.9800 . ?
C23A H23C 0.9800 . ?
C22B H22D 0.9800 . ?
C22B H22E 0.9800 . ?
C22B H22F 0.9800 . ?
C23B H23D 0.9800 . ?
C23B H23E 0.9800 . ?
C23B H23F 0.9800 . ?
C24 C29 1.408(5) . ?
C24 C25 1.411(5) . ?
C25 C26 1.398(5) . ?
C25 C33 1.508(5) . ?
C26 C27 1.371(5) . ?
C26 H26 0.9500 . ?
C27 C28 1.372(5) . ?
C27 H27 0.9500 . ?
C28 C29 1.391(5) . ?
C28 H28 0.9500 . ?
C29 C30 1.520(5) . ?
C30 C31 1.512(6) . ?
C30 C32 1.527(6) . ?
C30 H30 1.0000 . ?
C31 H31A 0.9800 . ?
C31 H31B 0.9800 . ?
C31 H31C 0.9800 . ?
C32 H32A 0.9800 . ?
C32 H32B 0.9800 . ?
C32 H32C 0.9800 . ?
C33 C34 1.529(5) . ?
C33 C35 1.532(5) . ?
C33 H33 1.0000 . ?
C34 H34A 0.9800 . ?
C34 H34B 0.9800 . ?
C34 H34C 0.9800 . ?
C35 H35A 0.9800 . ?
C35 H35B 0.9800 . ?
C35 H35C 0.9800 . ?
C36 C37 1.398(4) . ?
C36 C41 1.399(5) . ?
C37 C38 1.395(5) . ?
C37 C54 1.503(5) . ?
C38 C39 1.384(5) . ?
C38 H38 0.9500 . ?
C39 C40 1.383(5) . ?
C39 H39 0.9500 . ?
C40 C41 1.396(4) . ?
C40 H40 0.9500 . ?
C41 C42 1.500(4) . ?
C42 C47 1.403(5) . ?
C42 C43 1.410(5) . ?
C43 C44 1.395(5) . ?
C43 C51 1.512(5) . ?
C44 C45 1.375(5) . ?
C44 H44 0.9500 . ?
C45 C46 1.376(5) . ?
C45 H45 0.9500 . ?
C46 C47 1.392(5) . ?
C46 H46 0.9500 . ?
C47 C48 1.520(5) . ?
C48 C50 1.524(5) . ?
C48 C49 1.534(5) . ?
C48 H48 1.0000 . ?
C49 H49A 0.9800 . ?
C49 H49B 0.9800 . ?
C49 H49C 0.9800 . ?
C50 H50A 0.9800 . ?
C50 H50B 0.9800 . ?
C50 H50C 0.9800 . ?
C51 C53 1.524(5) . ?
C51 C52 1.536(5) . ?
C51 H51 1.0000 . ?
C52 H52A 0.9800 . ?
C52 H52B 0.9800 . ?
C52 H52C 0.9800 . ?
C53 H53A 0.9800 . ?
C53 H53B 0.9800 . ?
C53 H53C 0.9800 . ?
C54 C59 1.396(5) . ?
C54 C55 1.407(5) . ?
C55 C56 1.395(5) . ?
C55 C63 1.531(5) . ?
C56 C57 1.380(5) . ?
C56 H56 0.9500 . ?
C57 C58 1.367(5) . ?
C57 H57 0.9500 . ?
C58 C59 1.396(5) . ?
C58 H58 0.9500 . ?
C59 C60 1.530(5) . ?
C60 C61 1.533(5) . ?
C60 C62 1.541(5) . ?
C60 H60 1.0000 . ?
C61 H61A 0.9800 . ?
C61 H61B 0.9800 . ?
C61 H61C 0.9800 . ?
C62 H62A 0.9800 . ?
C62 H62B 0.9800 . ?
C62 H62C 0.9800 . ?
C63 C65 1.527(5) . ?
C63 C64 1.531(5) . ?
C63 H63 1.0000 . ?
C64 H64A 0.9800 . ?
C64 H64B 0.9800 . ?
C64 H64C 0.9800 . ?
C65 H65A 0.9800 . ?
C65 H65B 0.9800 . ?
C65 H65C 0.9800 . ?
